data_9007674
loop_
_publ_author_name
'Ferraris, G.'
'Fuess, H.'
'Joswig, W.'

_publ_section_title
;
 Neutron diffraction study of MgNH4PO4*6H2O (struvite)
 and survey of water molecules donating short hydrogen bonds
;
_journal_issue 3
_journal_name_full 'Acta Crystallographica, Section B'
_journal_page_first 253
_journal_page_last 258
_journal_paper_doi 10.1107/S0108768186098269
_journal_volume 42
_journal_year 1986
_chemical_formula_sum 'H16 Mg N O10 P'
_chemical_name_mineral Struvite
_space_group_IT_number 31
_symmetry_space_group_name_Hall 'P 2ac -2'
_symmetry_space_group_name_H-M 'P m n 21'
_cell_angle_alpha 90
_cell_angle_beta 90
_cell_angle_gamma 90
_cell_formula_units_Z 2
_cell_length_a 6.955
_cell_length_b 6.142
_cell_length_c 11.218
_cell_volume 479.206
_exptl_crystal_density_diffrn 1.701
_cod_depositor_comments
;
 Adding the _atom_site_type_symbol data item.

 Antanas Vaitkus,
 2017-01-15
;
_cod_original_formula_sum 'Mg N H16 P O10'
_cod_database_code 9007674

loop_
_symmetry_equiv_pos_as_xyz
x,y,z
1/2+x,-y,1/2+z
-x,y,z
1/2-x,-y,1/2+z

loop_
_atom_site_label
_atom_site_type_symbol
_atom_site_fract_x
_atom_site_fract_y
_atom_site_fract_z
_atom_site_U_iso_or_equiv
_atom_site_attached_hydrogens
Mg Mg 0.00000 0.37660 0.37410 0.01621 0
N N 0.00000 0.36570 0.73510 0.03293 0
HN1 H 0.00000 0.21860 0.78320 0.04179 0
HN2 H 0.00000 0.33110 0.64730 0.07802 0
HN3 H 0.11480 0.45570 0.75350 0.06497 0
P P 0.00000 -0.00690 0.00190 0.01381 0
O1 O 0.00000 -0.02360 -0.13510 0.02115 0
O2 O 0.00000 -0.23820 0.05580 0.02153 0
O3 O 0.18230 0.11390 0.04360 0.01874 0
OW1 O 0.00000 0.68290 0.28780 0.03369 0
OW2 O 0.00000 0.07680 0.46640 0.03812 0
OW3 O 0.21790 0.26180 0.26430 0.02432 0
OW4 O 0.21150 0.48520 0.48740 0.03040 0
H11 H 0.00000 0.71920 0.20170 0.03559 0
H12 H 0.00000 0.81740 0.32990 0.05117 0
H21 H 0.11570 0.00700 0.49990 0.03179 0
H31 H 0.19890 0.20070 0.18240 0.03116 0
H32 H 0.31690 0.17020 0.30200 0.03318 0
H41 H 0.32000 0.39040 0.51200 0.03331 0
H42 H 0.25110 0.63540 0.50270 0.03394 0

loop_
_cod_changelog_entry_id
_cod_changelog_entry_author
_cod_changelog_entry_date
_cod_changelog_entry_text
1
;cod-tools version 3.8.0
Id: cif_guess_AMCSD_atom_types 9574 2023-05-10 09:00:05Z saulius
;
2023-05-10T18:50:58+03:00
;Derived hydrogen counts
from atom names that follow the AMCSD naming convention
(Wat == water, O-H == hydroxyl).
;

_database_code_amcsd 0009807
